data_4023918
loop_
_publ_author_name
'Michael S. Wilson'
'Albert Padwa'

_publ_section_title
;
 A Stereoselective Approach to the Azaspiro[5.5]undecane Ring System
 Using a Conjugate Addition/Dipolar Cycloaddition Cascade: Application
 to the Total Synthesis of (+-)-2,7,8-epi-Perhydrohistrionicotoxin
;
_journal_name_full 'Journal of Organic Chemistry'
_journal_page_first 9601
_journal_page_last 9609
_journal_paper_doi 10.1021/jo801295e
_journal_volume 73
_journal_year 2008
_chemical_formula_sum 'C32 H47 N O6 S2 Si'
_chemical_formula_weight 633.92
_chemical_name_systematic
; 
 ? 
;
_space_group_IT_number 2
_symmetry_cell_setting triclinic
_symmetry_space_group_name_Hall '-P 1'
_symmetry_space_group_name_H-M 'P -1'
_atom_sites_solution_hydrogens geom
_atom_sites_solution_primary direct
_atom_sites_solution_secondary difmap
_audit_creation_method SHELXL-97
_cell_angle_alpha 80.164(8)
_cell_angle_beta 82.222(8)
_cell_angle_gamma 69.838(8)
_cell_formula_units_Z 2
_cell_length_a 10.0794(17)
_cell_length_b 11.2603(18)
_cell_length_c 16.212(2)
_cell_measurement_reflns_used 1103
_cell_measurement_temperature 173(2)
_cell_measurement_theta_max 61.17
_cell_measurement_theta_min 4.22
_cell_volume 1696.0(5)
_computing_cell_refinement 'Bruker SMART'
_computing_data_collection 'Bruker SMART'
_computing_data_reduction 'Bruker SAINT'
_computing_molecular_graphics 'Bruker SHELXTL'
_computing_publication_material 'Bruker SHELXTL'
_computing_structure_refinement 'SHELXL-97 (Sheldrick, 1997)'
_computing_structure_solution 'SHELXS-97 (Sheldrick, 1990)'
_diffrn_ambient_temperature 173(2)
_diffrn_measured_fraction_theta_full 0.979
_diffrn_measured_fraction_theta_max 0.979
_diffrn_measurement_device_type 'CCD area detector'
_diffrn_measurement_method 'phi and omega scans'
_diffrn_radiation_monochromator graphite
_diffrn_radiation_source 'fine-focus sealed tube'
_diffrn_radiation_type CuK\a
_diffrn_radiation_wavelength 1.54178
_diffrn_reflns_av_R_equivalents 0.1590
_diffrn_reflns_av_sigmaI/netI 0.2603
_diffrn_reflns_limit_h_max 8
_diffrn_reflns_limit_h_min -8
_diffrn_reflns_limit_k_max 8
_diffrn_reflns_limit_k_min -9
_diffrn_reflns_limit_l_max 12
_diffrn_reflns_limit_l_min -12
_diffrn_reflns_number 3969
_diffrn_reflns_theta_full 38.07
_diffrn_reflns_theta_max 38.07
_diffrn_reflns_theta_min 2.78
_exptl_absorpt_coefficient_mu 2.101
_exptl_absorpt_correction_T_max 1.00
_exptl_absorpt_correction_T_min 0.132910
_exptl_absorpt_correction_type multi-scan
_exptl_crystal_colour colorless
_exptl_crystal_density_diffrn 1.241
_exptl_crystal_density_meas 0
_exptl_crystal_density_method 'not measured'
_exptl_crystal_description plate
_exptl_crystal_F_000 680
_exptl_crystal_size_max 0.16
_exptl_crystal_size_mid 0.13
_exptl_crystal_size_min 0.02
_refine_diff_density_max 0.517
_refine_diff_density_min -0.368
_refine_diff_density_rms 0.110
_refine_ls_extinction_coef 0.0060(13)
_refine_ls_extinction_expression Fc^*^=kFc[1+0.001xFc^2^\l^3^/sin(2\q)]^-1/4^
_refine_ls_extinction_method SHELXL
_refine_ls_goodness_of_fit_ref 0.997
_refine_ls_hydrogen_treatment mixed
_refine_ls_matrix_type full
_refine_ls_number_parameters 221
_refine_ls_number_reflns 1760
_refine_ls_number_restraints 0
_refine_ls_restrained_S_all 0.997
_refine_ls_R_factor_all 0.1658
_refine_ls_R_factor_gt 0.1120
_refine_ls_shift/su_max 0.000
_refine_ls_shift/su_mean 0.000
_refine_ls_structure_factor_coef Fsqd
_refine_ls_weighting_details 'calc w=1/[\s^2^(Fo^2^)+(0.0955P)^2^+0.0000P] where P=(Fo^2^+2Fc^2^)/3'
_refine_ls_weighting_scheme calc
_refine_ls_wR_factor_gt 0.2508
_refine_ls_wR_factor_ref 0.2837
_reflns_number_gt 1061
_reflns_number_total 1760
_reflns_threshold_expression >2sigma(I)
_cod_data_source_file jo801295e_si_003.cif
_cod_data_source_block hz260ms
_cod_depositor_comments
;
The following automatic conversions were performed:
'_symmetry_cell_setting' value 'Triclinic' changed to 'triclinic'
according to '/home/saulius/struct/CIF-dictionaries/cif_core.dic'
dictionary named 'cif_core.dic' version 2.4.1 from 2010-06-29.

Automatic conversion script
Id: cif_fix_enum 1527 2010-12-29 10:47:43Z saulius 
;
_cod_database_code 4023918

loop_
_symmetry_equiv_pos_as_xyz
'x, y, z'
'-x, -y, -z'

loop_
_atom_site_label
_atom_site_type_symbol
_atom_site_fract_x
_atom_site_fract_y
_atom_site_fract_z
_atom_site_U_iso_or_equiv
_atom_site_adp_type
_atom_site_occupancy
_atom_site_symmetry_multiplicity
_atom_site_calc_flag
_atom_site_refinement_flags
_atom_site_disorder_assembly
_atom_site_disorder_group
C1 C 0.5454(15) 0.2571(14) 0.9661(9) 0.042(5) Uiso 1 1 d . . .
H1A H 0.5253 0.3352 0.9925 0.050 Uiso 1 1 calc R . .
H1B H 0.6254 0.1887 0.9926 0.050 Uiso 1 1 calc R . .
C2 C 0.4092(15) 0.2141(14) 0.9761(9) 0.032(5) Uiso 1 1 d . . .
H2 H 0.4397 0.1206 0.9968 0.038 Uiso 1 1 calc R . .
C3 C 0.3866(16) 0.2302(13) 0.8850(9) 0.018(4) Uiso 1 1 d . . .
C4 C 0.3358(15) 0.3684(13) 0.8429(9) 0.037(5) Uiso 1 1 d . . .
H4A H 0.2621 0.4241 0.8793 0.045 Uiso 1 1 calc R . .
H4B H 0.2987 0.3754 0.7881 0.045 Uiso 1 1 calc R . .
C5 C 0.4782(15) 0.4014(14) 0.8316(9) 0.029(5) Uiso 1 1 d . . .
C6 C 0.4703(16) 0.5173(14) 0.8752(9) 0.044(5) Uiso 1 1 d . . .
H6A H 0.4194 0.5111 0.9316 0.053 Uiso 1 1 calc R . .
H6B H 0.5678 0.5130 0.8828 0.053 Uiso 1 1 calc R . .
C7 C 0.3956(15) 0.6452(13) 0.8254(8) 0.038(5) Uiso 1 1 d . . .
H7A H 0.2943 0.6552 0.8245 0.046 Uiso 1 1 calc R . .
H7B H 0.4010 0.7150 0.8532 0.046 Uiso 1 1 calc R . .
C8 C 0.4614(15) 0.6544(14) 0.7382(9) 0.036(5) Uiso 1 1 d . . .
H8A H 0.5620 0.6468 0.7390 0.043 Uiso 1 1 calc R . .
H8B H 0.4122 0.7389 0.7074 0.043 Uiso 1 1 calc R . .
C9 C 0.4526(17) 0.5489(14) 0.6924(10) 0.036(5) Uiso 1 1 d . . .
H9 H 0.4979 0.5569 0.6338 0.043 Uiso 1 1 calc R . .
C10 C 0.5300(15) 0.4170(15) 0.7397(9) 0.039(5) Uiso 1 1 d . . .
H10 H 0.5085 0.3522 0.7134 0.047 Uiso 1 1 calc R . .
C11 C 0.6951(15) 0.3888(14) 0.7246(9) 0.042(5) Uiso 1 1 d . . .
H11A H 0.7143 0.4535 0.6795 0.050 Uiso 1 1 calc R . .
H11B H 0.7306 0.3977 0.7765 0.050 Uiso 1 1 calc R . .
C12 C 0.7768(16) 0.2556(14) 0.7003(10) 0.057(6) Uiso 1 1 d . . .
H12A H 0.7611 0.1910 0.7467 0.068 Uiso 1 1 calc R . .
H12B H 0.7378 0.2453 0.6501 0.068 Uiso 1 1 calc R . .
C13 C 0.9354(16) 0.2294(15) 0.6816(10) 0.059(6) Uiso 1 1 d . . .
H13A H 0.9755 0.2390 0.7315 0.071 Uiso 1 1 calc R . .
H13B H 0.9523 0.2927 0.6346 0.071 Uiso 1 1 calc R . .
C14 C 1.0101(17) 0.0957(15) 0.6583(10) 0.067(6) Uiso 1 1 d . . .
H14A H 1.0003 0.0327 0.7064 0.100 Uiso 1 1 calc R . .
H14B H 1.1109 0.0837 0.6430 0.100 Uiso 1 1 calc R . .
H14C H 0.9674 0.0846 0.6106 0.100 Uiso 1 1 calc R . .
C15 C 0.3792(16) 0.0993(14) 0.7539(10) 0.033(5) Uiso 1 1 d . . .
C16 C 0.5053(16) -0.0072(15) 0.7435(11) 0.048(6) Uiso 1 1 d . . .
H16 H 0.5450 -0.0662 0.7902 0.058 Uiso 1 1 calc R . .
C17 C 0.5662(17) -0.0206(16) 0.6638(11) 0.055(6) Uiso 1 1 d . . .
H17 H 0.6485 -0.0927 0.6567 0.067 Uiso 1 1 calc R . .
C18 C 0.5186(18) 0.0618(17) 0.5926(11) 0.067(6) Uiso 1 1 d . . .
H18 H 0.5705 0.0503 0.5394 0.081 Uiso 1 1 calc R . .
C19 C 0.3929(17) 0.1616(16) 0.6008(11) 0.059(6) Uiso 1 1 d . . .
H19 H 0.3505 0.2146 0.5527 0.071 Uiso 1 1 calc R . .
C20 C 0.3288(17) 0.1829(16) 0.6826(10) 0.051(6) Uiso 1 1 d . . .
H20 H 0.2485 0.2569 0.6891 0.061 Uiso 1 1 calc R . .
C21 C 0.1400(17) 0.2250(15) 1.0588(9) 0.037(5) Uiso 1 1 d . . .
C22 C 0.1687(17) 0.0997(15) 1.0982(9) 0.042(5) Uiso 1 1 d . . .
H22 H 0.2564 0.0530 1.1214 0.050 Uiso 1 1 calc R . .
C23 C 0.0613(18) 0.0465(17) 1.1015(10) 0.062(6) Uiso 1 1 d . . .
H23 H 0.0751 -0.0387 1.1273 0.075 Uiso 1 1 calc R . .
C24 C -0.0667(18) 0.1191(17) 1.0668(10) 0.055(6) Uiso 1 1 d . . .
H24 H -0.1396 0.0823 1.0716 0.066 Uiso 1 1 calc R . .
C25 C -0.0911(18) 0.2397(16) 1.0267(9) 0.050(5) Uiso 1 1 d . . .
H25 H -0.1776 0.2855 1.0019 0.059 Uiso 1 1 calc R . .
C26 C 0.0167(17) 0.2950(16) 1.0231(9) 0.048(6) Uiso 1 1 d . . .
H26 H 0.0033 0.3797 0.9963 0.058 Uiso 1 1 calc R . .
C27 C 0.2433(16) 0.7822(14) 0.5596(9) 0.058(6) Uiso 1 1 d . . .
H27A H 0.2103 0.8430 0.6006 0.087 Uiso 1 1 calc R . .
H27B H 0.1895 0.8173 0.5099 0.087 Uiso 1 1 calc R . .
H27C H 0.3443 0.7670 0.5431 0.087 Uiso 1 1 calc R . .
C28 C 0.2725(18) 0.5199(16) 0.5256(10) 0.077(7) Uiso 1 1 d . . .
H28A H 0.3754 0.4775 0.5239 0.116 Uiso 1 1 calc R . .
H28B H 0.2473 0.5704 0.4710 0.116 Uiso 1 1 calc R . .
H28C H 0.2249 0.4555 0.5381 0.116 Uiso 1 1 calc R . .
C29 C 0.0258(17) 0.6514(17) 0.6501(11) 0.052(6) Uiso 1 1 d . . .
C30 C -0.0201(18) 0.7462(17) 0.7113(11) 0.081(7) Uiso 1 1 d . . .
H30A H -0.1122 0.7466 0.7402 0.121 Uiso 1 1 calc R . .
H30B H -0.0285 0.8314 0.6813 0.121 Uiso 1 1 calc R . .
H30C H 0.0503 0.7228 0.7526 0.121 Uiso 1 1 calc R . .
C31 C 0.008(2) 0.5298(19) 0.6937(12) 0.112(8) Uiso 1 1 d . . .
H31A H 0.0697 0.4965 0.7402 0.168 Uiso 1 1 calc R . .
H31B H 0.0342 0.4673 0.6540 0.168 Uiso 1 1 calc R . .
H31C H -0.0909 0.5452 0.7159 0.168 Uiso 1 1 calc R . .
C32 C -0.072(2) 0.7038(18) 0.5787(12) 0.100(8) Uiso 1 1 d . . .
H32A H -0.0554 0.6377 0.5426 0.151 Uiso 1 1 calc R . .
H32B H -0.0521 0.7780 0.5454 0.151 Uiso 1 1 calc R . .
H32C H -0.1709 0.7295 0.6021 0.151 Uiso 1 1 calc R . .
N1 N 0.5785(12) 0.2815(12) 0.8762(8) 0.032(4) Uiso 1 1 d . . .
O1 O 0.5342(9) 0.1858(9) 0.8471(6) 0.041(4) Uani 1 1 d . . .
O2 O 0.1553(11) 0.1993(10) 0.8475(6) 0.047(4) Uani 1 1 d . . .
O3 O 0.3457(11) 0.0105(11) 0.9094(7) 0.048(4) Uani 1 1 d . . .
O4 O 0.3438(10) 0.2534(10) 1.1306(7) 0.045(4) Uani 1 1 d . . .
O5 O 0.2219(10) 0.4277(11) 1.0236(7) 0.051(4) Uani 1 1 d . . .
O6 O 0.3081(11) 0.5600(9) 0.6898(6) 0.038(3) Uani 1 1 d . . .
S1 S 0.3036(6) 0.1287(5) 0.8527(3) 0.0434(19) Uani 1 1 d . . .
S2 S 0.2779(5) 0.2931(5) 1.0522(3) 0.0405(19) Uani 1 1 d . . .
Si1 Si 0.2156(5) 0.6264(5) 0.6081(3) 0.049(2) Uani 1 1 d . . .

loop_
_atom_site_aniso_label
_atom_site_aniso_U_11
_atom_site_aniso_U_22
_atom_site_aniso_U_33
_atom_site_aniso_U_23
_atom_site_aniso_U_13
_atom_site_aniso_U_12
O1 0.027(8) 0.038(8) 0.067(9) -0.028(7) 0.008(6) -0.019(6)
O2 0.011(9) 0.059(9) 0.078(10) -0.025(7) -0.008(7) -0.012(7)
O3 0.063(9) 0.025(8) 0.073(10) -0.010(8) -0.017(7) -0.027(7)
O4 0.038(8) 0.053(9) 0.053(10) -0.020(7) -0.012(7) -0.019(6)
O5 0.035(8) 0.030(9) 0.086(10) -0.021(8) 0.011(6) -0.007(7)
O6 0.029(8) 0.034(8) 0.056(9) -0.008(7) -0.022(6) -0.007(6)
S1 0.032(4) 0.036(4) 0.070(5) -0.015(3) -0.005(3) -0.017(3)
S2 0.028(4) 0.029(4) 0.066(5) -0.017(3) 0.000(3) -0.008(3)
Si1 0.042(4) 0.039(4) 0.063(5) -0.017(3) -0.010(3) -0.001(3)

loop_
_atom_type_symbol
_atom_type_description
_atom_type_scat_dispersion_real
_atom_type_scat_dispersion_imag
_atom_type_scat_source
C C 0.0181 0.0091 'International Tables Vol C Tables 4.2.6.8 and 6.1.1.4'
H H 0.0000 0.0000 'International Tables Vol C Tables 4.2.6.8 and 6.1.1.4'
N N 0.0311 0.0180 'International Tables Vol C Tables 4.2.6.8 and 6.1.1.4'
O O 0.0492 0.0322 'International Tables Vol C Tables 4.2.6.8 and 6.1.1.4'
Si Si 0.2541 0.3302 'International Tables Vol C Tables 4.2.6.8 and 6.1.1.4'
S S 0.3331 0.5567 'International Tables Vol C Tables 4.2.6.8 and 6.1.1.4'

loop_
_geom_angle_atom_site_label_1
_geom_angle_atom_site_label_2
_geom_angle_atom_site_label_3
_geom_angle
_geom_angle_site_symmetry_1
_geom_angle_site_symmetry_3
_geom_angle_publ_flag
N1 C1 C2 105.3(11) . . ?
C3 C2 C1 98.1(12) . . ?
C3 C2 S2 123.4(11) . . ?
C1 C2 S2 111.8(10) . . ?
O1 C3 C2 101.5(11) . . ?
O1 C3 C4 101.1(11) . . ?
C2 C3 C4 114.9(13) . . ?
O1 C3 S1 104.4(9) . . ?
C2 C3 S1 117.6(11) . . ?
C4 C3 S1 114.2(10) . . ?
C3 C4 C5 101.0(11) . . ?
C10 C5 N1 109.3(12) . . ?
C10 C5 C6 112.0(13) . . ?
N1 C5 C6 108.5(12) . . ?
C10 C5 C4 110.5(11) . . ?
N1 C5 C4 101.6(11) . . ?
C6 C5 C4 114.4(12) . . ?
C7 C6 C5 112.8(12) . . ?
C8 C7 C6 110.9(12) . . ?
C7 C8 C9 111.0(13) . . ?
O6 C9 C8 109.8(11) . . ?
O6 C9 C10 108.7(12) . . ?
C8 C9 C10 109.6(13) . . ?
C5 C10 C9 113.2(12) . . ?
C5 C10 C11 113.3(11) . . ?
C9 C10 C11 109.5(13) . . ?
C12 C11 C10 113.4(13) . . ?
C13 C12 C11 114.0(13) . . ?
C12 C13 C14 111.4(13) . . ?
C20 C15 C16 118.0(15) . . ?
C20 C15 S1 121.8(13) . . ?
C16 C15 S1 119.9(12) . . ?
C17 C16 C15 117.3(15) . . ?
C16 C17 C18 125.5(17) . . ?
C17 C18 C19 118.0(17) . . ?
C18 C19 C20 118.4(17) . . ?
C15 C20 C19 122.4(16) . . ?
C26 C21 C22 124.0(16) . . ?
C26 C21 S2 119.2(13) . . ?
C22 C21 S2 116.8(13) . . ?
C21 C22 C23 116.3(15) . . ?
C22 C23 C24 119.9(17) . . ?
C25 C24 C23 122.9(17) . . ?
C24 C25 C26 117.8(16) . . ?
C21 C26 C25 119.1(16) . . ?
C31 C29 C30 108.2(15) . . ?
C31 C29 C32 109.3(15) . . ?
C30 C29 C32 107.6(14) . . ?
C31 C29 Si1 110.9(12) . . ?
C30 C29 Si1 110.4(12) . . ?
C32 C29 Si1 110.3(12) . . ?
C1 N1 O1 100.6(11) . . ?
C1 N1 C5 115.5(12) . . ?
O1 N1 C5 99.4(10) . . ?
N1 O1 C3 95.7(9) . . ?
C9 O6 Si1 124.5(9) . . ?
O2 S1 O3 119.2(7) . . ?
O2 S1 C15 108.6(7) . . ?
O3 S1 C15 108.6(7) . . ?
O2 S1 C3 108.1(7) . . ?
O3 S1 C3 105.7(6) . . ?
C15 S1 C3 105.8(7) . . ?
O5 S2 O4 118.1(7) . . ?
O5 S2 C2 110.5(7) . . ?
O4 S2 C2 105.3(7) . . ?
O5 S2 C21 109.0(7) . . ?
O4 S2 C21 108.3(7) . . ?
C2 S2 C21 104.8(7) . . ?
O6 Si1 C28 110.0(6) . . ?
O6 Si1 C29 104.8(7) . . ?
C28 Si1 C29 112.0(8) . . ?
O6 Si1 C27 111.8(7) . . ?
C28 Si1 C27 106.8(8) . . ?
C29 Si1 C27 111.6(7) . . ?

loop_
_geom_bond_atom_site_label_1
_geom_bond_atom_site_label_2
_geom_bond_distance
_geom_bond_site_symmetry_2
_geom_bond_publ_flag
C1 N1 1.451(15) . ?
C1 C2 1.586(18) . ?
C2 C3 1.496(16) . ?
C2 S2 1.784(15) . ?
C3 O1 1.479(15) . ?
C3 C4 1.528(17) . ?
C3 S1 1.806(15) . ?
C4 C5 1.582(17) . ?
C5 C10 1.512(18) . ?
C5 N1 1.514(15) . ?
C5 C6 1.561(17) . ?
C6 C7 1.521(16) . ?
C7 C8 1.482(17) . ?
C8 C9 1.537(17) . ?
C9 O6 1.424(15) . ?
C9 C10 1.542(17) . ?
C10 C11 1.575(18) . ?
C11 C12 1.532(18) . ?
C12 C13 1.519(19) . ?
C13 C14 1.520(18) . ?
C15 C20 1.392(17) . ?
C15 C16 1.429(18) . ?
C15 S1 1.713(16) . ?
C16 C17 1.362(19) . ?
C17 C18 1.379(18) . ?
C18 C19 1.382(19) . ?
C19 C20 1.415(19) . ?
C21 C26 1.365(17) . ?
C21 C22 1.394(18) . ?
C21 S2 1.788(16) . ?
C22 C23 1.397(19) . ?
C23 C24 1.401(18) . ?
C24 C25 1.355(18) . ?
C25 C26 1.418(19) . ?
C27 Si1 1.892(15) . ?
C28 Si1 1.850(16) . ?
C29 C31 1.49(2) . ?
C29 C30 1.496(19) . ?
C29 C32 1.527(19) . ?
C29 Si1 1.883(17) . ?
N1 O1 1.465(13) . ?
O2 S1 1.437(9) . ?
O3 S1 1.446(10) . ?
O4 S2 1.446(10) . ?
O5 S2 1.439(11) . ?
O6 Si1 1.641(10) . ?

loop_
_geom_torsion_atom_site_label_1
_geom_torsion_atom_site_label_2
_geom_torsion_atom_site_label_3
_geom_torsion_atom_site_label_4
_geom_torsion
_geom_torsion_site_symmetry_1
_geom_torsion_site_symmetry_2
_geom_torsion_site_symmetry_3
_geom_torsion_site_symmetry_4
_geom_torsion_publ_flag
N1 C1 C2 C3 -2.9(14) . . . . ?
N1 C1 C2 S2 -134.0(10) . . . . ?
C1 C2 C3 O1 38.0(13) . . . . ?
S2 C2 C3 O1 160.9(10) . . . . ?
C1 C2 C3 C4 -70.1(15) . . . . ?
S2 C2 C3 C4 52.8(18) . . . . ?
C1 C2 C3 S1 151.1(10) . . . . ?
S2 C2 C3 S1 -86.0(15) . . . . ?
O1 C3 C4 C5 -32.0(13) . . . . ?
C2 C3 C4 C5 76.3(15) . . . . ?
S1 C3 C4 C5 -143.5(10) . . . . ?
C3 C4 C5 C10 110.8(13) . . . . ?
C3 C4 C5 N1 -5.1(13) . . . . ?
C3 C4 C5 C6 -121.7(13) . . . . ?
C10 C5 C6 C7 48.1(16) . . . . ?
N1 C5 C6 C7 168.8(12) . . . . ?
C4 C5 C6 C7 -78.6(16) . . . . ?
C5 C6 C7 C8 -54.1(17) . . . . ?
C6 C7 C8 C9 60.2(16) . . . . ?
C7 C8 C9 O6 59.9(15) . . . . ?
C7 C8 C9 C10 -59.5(16) . . . . ?
N1 C5 C10 C9 -168.7(12) . . . . ?
C6 C5 C10 C9 -48.5(17) . . . . ?
C4 C5 C10 C9 80.3(16) . . . . ?
N1 C5 C10 C11 -43.3(17) . . . . ?
C6 C5 C10 C11 77.0(15) . . . . ?
C4 C5 C10 C11 -154.3(12) . . . . ?
O6 C9 C10 C5 -66.2(16) . . . . ?
C8 C9 C10 C5 53.9(17) . . . . ?
O6 C9 C10 C11 166.4(11) . . . . ?
C8 C9 C10 C11 -73.5(15) . . . . ?
C5 C10 C11 C12 100.2(15) . . . . ?
C9 C10 C11 C12 -132.4(14) . . . . ?
C10 C11 C12 C13 177.2(12) . . . . ?
C11 C12 C13 C14 179.7(13) . . . . ?
C20 C15 C16 C17 -1(2) . . . . ?
S1 C15 C16 C17 -175.5(12) . . . . ?
C15 C16 C17 C18 2(3) . . . . ?
C16 C17 C18 C19 -5(3) . . . . ?
C17 C18 C19 C20 7(2) . . . . ?
C16 C15 C20 C19 4(2) . . . . ?
S1 C15 C20 C19 178.1(12) . . . . ?
C18 C19 C20 C15 -7(2) . . . . ?
C26 C21 C22 C23 -1(2) . . . . ?
S2 C21 C22 C23 -178.8(11) . . . . ?
C21 C22 C23 C24 0(2) . . . . ?
C22 C23 C24 C25 2(2) . . . . ?
C23 C24 C25 C26 -2(2) . . . . ?
C22 C21 C26 C25 1(2) . . . . ?
S2 C21 C26 C25 178.5(11) . . . . ?
C24 C25 C26 C21 1(2) . . . . ?
C2 C1 N1 O1 -33.3(13) . . . . ?
C2 C1 N1 C5 72.5(15) . . . . ?
C10 C5 N1 C1 177.4(12) . . . . ?
C6 C5 N1 C1 55.1(16) . . . . ?
C4 C5 N1 C1 -65.8(15) . . . . ?
C10 C5 N1 O1 -76.0(13) . . . . ?
C6 C5 N1 O1 161.6(11) . . . . ?
C4 C5 N1 O1 40.7(12) . . . . ?
C1 N1 O1 C3 56.7(11) . . . . ?
C5 N1 O1 C3 -61.6(11) . . . . ?
C2 C3 O1 N1 -60.1(12) . . . . ?
C4 C3 O1 N1 58.4(11) . . . . ?
S1 C3 O1 N1 177.3(8) . . . . ?
C8 C9 O6 Si1 99.8(12) . . . . ?
C10 C9 O6 Si1 -140.2(11) . . . . ?
C20 C15 S1 O2 30.6(15) . . . . ?
C16 C15 S1 O2 -155.2(12) . . . . ?
C20 C15 S1 O3 161.6(12) . . . . ?
C16 C15 S1 O3 -24.2(15) . . . . ?
C20 C15 S1 C3 -85.3(14) . . . . ?
C16 C15 S1 C3 88.9(14) . . . . ?
O1 C3 S1 O2 -150.9(8) . . . . ?
C2 C3 S1 O2 97.7(12) . . . . ?
C4 C3 S1 O2 -41.4(13) . . . . ?
O1 C3 S1 O3 80.4(10) . . . . ?
C2 C3 S1 O3 -31.0(13) . . . . ?
C4 C3 S1 O3 -170.1(10) . . . . ?
O1 C3 S1 C15 -34.7(11) . . . . ?
C2 C3 S1 C15 -146.1(12) . . . . ?
C4 C3 S1 C15 74.8(12) . . . . ?
C3 C2 S2 O5 -50.2(15) . . . . ?
C1 C2 S2 O5 66.3(11) . . . . ?
C3 C2 S2 O4 -178.8(12) . . . . ?
C1 C2 S2 O4 -62.4(11) . . . . ?
C3 C2 S2 C21 67.0(14) . . . . ?
C1 C2 S2 C21 -176.5(10) . . . . ?
C26 C21 S2 O5 12.4(14) . . . . ?
C22 C21 S2 O5 -169.9(11) . . . . ?
C26 C21 S2 O4 142.0(12) . . . . ?
C22 C21 S2 O4 -40.3(13) . . . . ?
C26 C21 S2 C2 -105.9(13) . . . . ?
C22 C21 S2 C2 71.8(13) . . . . ?
C9 O6 Si1 C28 73.7(12) . . . . ?
C9 O6 Si1 C29 -165.8(11) . . . . ?
C9 O6 Si1 C27 -44.8(12) . . . . ?
C31 C29 Si1 O6 -54.5(14) . . . . ?
C30 C29 Si1 O6 65.5(13) . . . . ?
C32 C29 Si1 O6 -175.7(11) . . . . ?
C31 C29 Si1 C28 64.7(15) . . . . ?
C30 C29 Si1 C28 -175.3(11) . . . . ?
C32 C29 Si1 C28 -56.5(14) . . . . ?
C31 C29 Si1 C27 -175.6(12) . . . . ?
C30 C29 Si1 C27 -55.7(14) . . . . ?
C32 C29 Si1 C27 63.2(13) . . . . ?
